data_7003215
loop_
_publ_author_name
'Bielsa, Raquel'
'Navarro, Rafael'
'Soler, Tatiana'
'Urriolabeitia, Esteban P.'

_publ_section_title
;
 Orthopalladation of iminophosphoranes: synthesis, structure and study
 of stability
;
_journal_issue 9
_journal_name_full 'Dalton Transactions'
_journal_page_first 1203
_journal_page_last 1214
_journal_paper_doi 10.1039/b714485g
_journal_year 2008
_chemical_formula_moiety 'C42 H38 Cl2 N2 O4 P2 Pd2, 2(C H Cl3)'
_chemical_formula_sum 'C44 H40 Cl8 N2 O4 P2 Pd2'
_chemical_formula_weight 1219.12
_chemical_name_systematic
;
?
;
_space_group_IT_number 14
_symmetry_cell_setting monoclinic
_symmetry_space_group_name_Hall '-P 2yn'
_symmetry_space_group_name_H-M 'P 1 21/n 1'
_atom_sites_solution_hydrogens geom
_atom_sites_solution_primary direct
_atom_sites_solution_secondary difmap
_audit_creation_method SHELXL-97
_cell_angle_alpha 90.00
_cell_angle_beta 99.8661(14)
_cell_angle_gamma 90.00
_cell_formula_units_Z 2
_cell_length_a 11.9958(2)
_cell_length_b 13.5663(3)
_cell_length_c 14.8552(2)
_cell_measurement_reflns_used 15006
_cell_measurement_temperature 123(1)
_cell_measurement_theta_max 33.57
_cell_measurement_theta_min 4.25
_cell_volume 2381.76(7)
_computing_cell_refinement
;
CrysAlis RED (Oxford, 2005)
;
_computing_data_collection
;
CrysAlis CCD (Oxford, 2005)
;
_computing_data_reduction
;
CrysAlis RED (Oxford, 2005)
;
_computing_molecular_graphics 'SHELXTL (Bruker, 2000)'
_computing_publication_material 'SHELX-97 (Sheldrick, 1997)'
_computing_structure_refinement 'SHELXL-97 (Sheldrick, 1997)'
_computing_structure_solution 'SHELXS-97 (Sheldrick, 1990)'
_diffrn_ambient_temperature 123(1)
_diffrn_detector_area_resol_mean 16.0655
_diffrn_measured_fraction_theta_full 0.996
_diffrn_measured_fraction_theta_max 0.996
_diffrn_measurement_device_type 'Oxford Diffraction Xcalibur2'
_diffrn_measurement_method '\w and \f scans'
_diffrn_radiation_monochromator graphite
_diffrn_radiation_source 'Enhance (Mo) X-ray Source'
_diffrn_radiation_type MoK\a
_diffrn_radiation_wavelength 0.71073
_diffrn_reflns_av_R_equivalents 0.0337
_diffrn_reflns_av_sigmaI/netI 0.0258
_diffrn_reflns_limit_h_max 15
_diffrn_reflns_limit_h_min -15
_diffrn_reflns_limit_k_max 17
_diffrn_reflns_limit_k_min -15
_diffrn_reflns_limit_l_max 19
_diffrn_reflns_limit_l_min -19
_diffrn_reflns_number 29116
_diffrn_reflns_theta_full 27.49
_diffrn_reflns_theta_max 27.49
_diffrn_reflns_theta_min 4.10
_diffrn_standards_decay_% 0
_diffrn_standards_interval_count 120
_diffrn_standards_number 0
_exptl_absorpt_coefficient_mu 1.315
_exptl_absorpt_correction_T_max 0.8653
_exptl_absorpt_correction_T_min 0.7042
_exptl_absorpt_correction_type multi-scan
_exptl_absorpt_process_details
;
(SADABS; Sheldrick, 1996)
;
_exptl_crystal_colour yellow
_exptl_crystal_density_diffrn 1.700
_exptl_crystal_density_method 'not measured'
_exptl_crystal_description plate
_exptl_crystal_F_000 1216
_exptl_crystal_size_max 0.24
_exptl_crystal_size_mid 0.23
_exptl_crystal_size_min 0.11
_refine_diff_density_max 1.296
_refine_diff_density_min -0.876
_refine_diff_density_rms 0.086
_refine_ls_extinction_method none
_refine_ls_goodness_of_fit_ref 1.139
_refine_ls_hydrogen_treatment constr
_refine_ls_matrix_type full
_refine_ls_number_parameters 309
_refine_ls_number_reflns 5463
_refine_ls_number_restraints 42
_refine_ls_restrained_S_all 1.316
_refine_ls_R_factor_all 0.0576
_refine_ls_R_factor_gt 0.0456
_refine_ls_shift/su_max 0.008
_refine_ls_shift/su_mean 0.001
_refine_ls_structure_factor_coef Fsqd
_refine_ls_weighting_details 'calc w=1/[\s^2^(Fo^2^)+(0.0216P)^2^+6.8538P] where P=(Fo^2^+2Fc^2^)/3'
_refine_ls_weighting_scheme calc
_refine_ls_wR_factor_gt 0.0912
_refine_ls_wR_factor_ref 0.0950
_reflns_number_gt 4625
_reflns_number_total 5463
_reflns_threshold_expression I>2\s(I)
_cod_data_source_file b714485g.txt
_cod_data_source_block d123psm
_cod_original_sg_symbol_H-M 'P 21/n'
_cod_database_code 7003215

loop_
_symmetry_equiv_pos_as_xyz
'x, y, z'
'-x+1/2, y+1/2, -z+1/2'
'-x, -y, -z'
'x-1/2, -y-1/2, z-1/2'

loop_
_atom_site_label
_atom_site_type_symbol
_atom_site_fract_x
_atom_site_fract_y
_atom_site_fract_z
_atom_site_U_iso_or_equiv
_atom_site_adp_type
_atom_site_occupancy
_atom_site_symmetry_multiplicity
_atom_site_calc_flag
_atom_site_refinement_flags
_atom_site_disorder_assembly
_atom_site_disorder_group
Pd1 Pd 0.42044(3) 0.02206(3) 0.08594(2) 0.03121(11) Uani 1 1 d . . .
Cl1 Cl 0.59806(10) -0.04668(13) 0.07909(8) 0.0553(4) Uani 1 1 d . . .
C1 C 0.4303(3) -0.0033(3) 0.2180(3) 0.0232(8) Uani 1 1 d . . .
C2 C 0.5284(3) -0.0246(3) 0.2791(3) 0.0274(8) Uani 1 1 d . . .
H2 H 0.5981 -0.0211 0.2598 0.033 Uiso 1 1 calc R . .
C3 C 0.5236(4) -0.0507(3) 0.3682(3) 0.0298(9) Uani 1 1 d . . .
H3 H 0.5903 -0.0647 0.4081 0.036 Uiso 1 1 calc R . .
C4 C 0.4213(4) -0.0566(3) 0.3992(3) 0.0313(9) Uani 1 1 d . . .
H4 H 0.4192 -0.0761 0.4589 0.038 Uiso 1 1 calc R . .
C5 C 0.3227(3) -0.0333(3) 0.3408(3) 0.0263(8) Uani 1 1 d . . .
H5 H 0.2535 -0.0361 0.3610 0.032 Uiso 1 1 calc R . .
C6 C 0.3278(3) -0.0056(3) 0.2516(3) 0.0221(8) Uani 1 1 d . . .
P1 P 0.20812(8) 0.02049(8) 0.16696(6) 0.0219(2) Uani 1 1 d . . .
C7 C 0.1430(3) -0.0964(3) 0.1339(3) 0.0268(8) Uani 1 1 d . . .
C8 C 0.1461(4) -0.1340(4) 0.0478(3) 0.0392(11) Uani 1 1 d . . .
H8 H 0.1761 -0.0968 0.0051 0.047 Uiso 1 1 calc R . .
C9 C 0.1041(5) -0.2274(4) 0.0258(4) 0.0603(18) Uani 1 1 d . . .
H9 H 0.1048 -0.2526 -0.0323 0.072 Uiso 1 1 calc R . .
C10 C 0.0615(5) -0.2833(4) 0.0890(5) 0.0623(19) Uani 1 1 d . . .
H10 H 0.0348 -0.3465 0.0737 0.075 Uiso 1 1 calc R . .
C11 C 0.0579(4) -0.2466(4) 0.1745(5) 0.0520(14) Uani 1 1 d . . .
H11 H 0.0277 -0.2844 0.2167 0.062 Uiso 1 1 calc R . .
C12 C 0.0991(4) -0.1538(4) 0.1973(4) 0.0388(11) Uani 1 1 d . . .
H12 H 0.0976 -0.1291 0.2555 0.047 Uiso 1 1 calc R . .
C13 C 0.1049(3) 0.0939(3) 0.2097(3) 0.0251(8) Uani 1 1 d . . .
C14 C -0.0099(4) 0.0744(4) 0.1878(3) 0.0338(10) Uani 1 1 d . . .
H14 H -0.0356 0.0191 0.1534 0.041 Uiso 1 1 calc R . .
C15 C -0.0864(4) 0.1382(4) 0.2179(4) 0.0435(12) Uani 1 1 d . . .
H15 H -0.1637 0.1258 0.2032 0.052 Uiso 1 1 calc R . .
C16 C -0.0486(4) 0.2192(4) 0.2690(4) 0.0441(12) Uani 1 1 d . . .
H16 H -0.1005 0.2617 0.2883 0.053 Uiso 1 1 calc R . .
C17 C 0.0646(5) 0.2382(4) 0.2920(4) 0.0485(13) Uani 1 1 d . . .
H17 H 0.0896 0.2925 0.3281 0.058 Uiso 1 1 calc R . .
C18 C 0.1420(4) 0.1765(3) 0.2613(3) 0.0381(10) Uani 1 1 d . . .
H18 H 0.2189 0.1904 0.2752 0.046 Uiso 1 1 calc R . .
N1 N 0.2642(3) 0.0761(3) 0.0918(2) 0.0278(7) Uani 1 1 d . . .
C19 C 0.2028(3) 0.1376(3) 0.0208(3) 0.0303(9) Uani 1 1 d . . .
H19A H 0.1273 0.1496 0.0335 0.036 Uiso 1 1 calc R . .
H19B H 0.1956 0.1036 -0.0373 0.036 Uiso 1 1 calc R . .
C20 C 0.2623(3) 0.2347(3) 0.0146(3) 0.0302(9) Uani 1 1 d . . .
O1 O 0.3310(3) 0.2713(2) 0.0725(2) 0.0384(7) Uani 1 1 d . . .
O2 O 0.2239(3) 0.2766(3) -0.0663(2) 0.0395(8) Uani 1 1 d . . .
C21 C 0.2711(5) 0.3717(4) -0.0804(4) 0.0493(14) Uani 1 1 d . . .
H21A H 0.2526 0.4172 -0.0356 0.074 Uiso 1 1 calc R . .
H21B H 0.2402 0.3952 -0.1404 0.074 Uiso 1 1 calc R . .
H21C H 0.3518 0.3663 -0.0744 0.074 Uiso 1 1 calc R . .
C22 C 0.5910(5) 0.3276(4) 0.1070(3) 0.0695(17) Uani 1 1 d DU . .
H22 H 0.5110 0.3380 0.1103 0.083 Uiso 0.732(4) 1 d PR A 1
Cl2 Cl 0.61628(19) 0.20300(17) 0.0927(2) 0.0808(9) Uani 0.732(4) 1 d PDU A 1
Cl3 Cl 0.6260(3) 0.3890(2) 0.0051(2) 0.0962(10) Uani 0.732(4) 1 d PDU A 1
Cl4 Cl 0.6739(2) 0.3778(3) 0.2010(2) 0.0867(10) Uani 0.732(4) 1 d PDU A 1
H22A H 0.5257 0.2819 0.0993 0.104 Uiso 0.268(4) 1 d PR A 2
Cl2A Cl 0.5298(5) 0.4409(4) 0.0999(5) 0.080(2) Uani 0.268(4) 1 d PDU A 2
Cl3A Cl 0.6678(7) 0.2889(8) 0.0328(5) 0.123(4) Uani 0.268(4) 1 d PDU A 2
Cl4A Cl 0.6598(5) 0.3078(8) 0.2238(4) 0.085(3) Uani 0.268(4) 1 d PDU A 2

loop_
_atom_site_aniso_label
_atom_site_aniso_U_11
_atom_site_aniso_U_22
_atom_site_aniso_U_33
_atom_site_aniso_U_23
_atom_site_aniso_U_13
_atom_site_aniso_U_12
Pd1 0.02154(15) 0.0491(2) 0.02397(16) 0.01474(15) 0.00673(11) 0.00640(15)
Cl1 0.0329(6) 0.1063(12) 0.0293(5) 0.0269(6) 0.0129(4) 0.0294(7)
C1 0.0255(18) 0.019(2) 0.0251(18) 0.0024(14) 0.0036(14) -0.0003(14)
C2 0.0227(18) 0.030(2) 0.0284(19) 0.0013(17) 0.0019(15) -0.0018(17)
C3 0.032(2) 0.030(2) 0.0247(19) -0.0014(16) -0.0037(16) 0.0044(17)
C4 0.039(2) 0.038(2) 0.0165(17) 0.0012(16) 0.0028(16) 0.0042(19)
C5 0.030(2) 0.026(2) 0.0233(18) 0.0024(16) 0.0067(15) 0.0009(17)
C6 0.0240(18) 0.018(2) 0.0234(17) 0.0008(14) 0.0021(14) -0.0005(14)
P1 0.0201(4) 0.0251(5) 0.0207(4) 0.0030(4) 0.0042(3) -0.0010(4)
C7 0.0209(18) 0.027(2) 0.031(2) -0.0024(16) -0.0008(15) -0.0003(15)
C8 0.037(2) 0.041(3) 0.036(2) -0.008(2) -0.0044(19) 0.010(2)
C9 0.068(4) 0.040(3) 0.061(4) -0.023(3) -0.024(3) 0.016(3)
C10 0.045(3) 0.023(3) 0.101(5) -0.012(3) -0.037(3) 0.005(2)
C11 0.036(3) 0.030(3) 0.085(4) 0.005(3) -0.002(3) -0.008(2)
C12 0.035(2) 0.032(3) 0.050(3) -0.002(2) 0.010(2) -0.0076(19)
C13 0.0269(19) 0.024(2) 0.0248(18) 0.0072(16) 0.0067(15) 0.0020(16)
C14 0.029(2) 0.036(3) 0.036(2) -0.0011(19) 0.0068(18) 0.0010(19)
C15 0.030(2) 0.051(3) 0.052(3) 0.004(2) 0.014(2) 0.009(2)
C16 0.052(3) 0.036(3) 0.049(3) 0.008(2) 0.020(2) 0.019(2)
C17 0.056(3) 0.029(3) 0.060(3) -0.008(2) 0.007(3) 0.009(2)
C18 0.033(2) 0.031(3) 0.049(3) -0.002(2) 0.001(2) 0.0013(19)
N1 0.0210(15) 0.038(2) 0.0249(16) 0.0128(15) 0.0058(13) 0.0005(15)
C19 0.0220(19) 0.040(3) 0.029(2) 0.0134(18) 0.0046(16) 0.0030(17)
C20 0.0242(19) 0.039(3) 0.029(2) 0.0093(18) 0.0095(16) 0.0117(18)
O1 0.0419(18) 0.0369(19) 0.0367(17) -0.0001(14) 0.0070(15) 0.0011(15)
O2 0.0323(16) 0.049(2) 0.0380(17) 0.0219(15) 0.0077(13) 0.0050(14)
C21 0.054(3) 0.042(3) 0.058(3) 0.023(3) 0.031(3) 0.012(2)
C22 0.044(3) 0.067(4) 0.097(5) -0.018(4) 0.013(3) -0.001(3)
Cl2 0.0497(12) 0.0549(14) 0.140(2) -0.0174(14) 0.0220(13) -0.0006(10)
Cl3 0.101(2) 0.081(2) 0.113(2) -0.0073(17) 0.0350(18) -0.0139(17)
Cl4 0.0538(13) 0.100(2) 0.112(2) -0.0436(19) 0.0325(14) -0.0252(15)
Cl2A 0.067(4) 0.067(4) 0.102(5) 0.023(4) 0.001(3) -0.021(3)
Cl3A 0.111(7) 0.190(12) 0.075(5) -0.047(6) 0.035(5) -0.007(7)
Cl4A 0.032(3) 0.160(9) 0.062(4) 0.005(5) 0.002(3) 0.029(4)

loop_
_atom_type_symbol
_atom_type_description
_atom_type_scat_dispersion_real
_atom_type_scat_dispersion_imag
_atom_type_scat_source
C C 0.0033 0.0016 'International Tables Vol C Tables 4.2.6.8 and 6.1.1.4'
H H 0.0000 0.0000 'International Tables Vol C Tables 4.2.6.8 and 6.1.1.4'
N N 0.0061 0.0033 'International Tables Vol C Tables 4.2.6.8 and 6.1.1.4'
O O 0.0106 0.0060 'International Tables Vol C Tables 4.2.6.8 and 6.1.1.4'
P P 0.1023 0.0942 'International Tables Vol C Tables 4.2.6.8 and 6.1.1.4'
Cl Cl 0.1484 0.1585 'International Tables Vol C Tables 4.2.6.8 and 6.1.1.4'
Pd Pd -0.9988 1.0072 'International Tables Vol C Tables 4.2.6.8 and 6.1.1.4'

loop_
_geom_angle_atom_site_label_1
_geom_angle_atom_site_label_2
_geom_angle_atom_site_label_3
_geom_angle
_geom_angle_site_symmetry_1
_geom_angle_site_symmetry_3
_geom_angle_publ_flag
C1 Pd1 N1 85.36(14) . . ?
C1 Pd1 Cl1 94.23(11) . . ?
N1 Pd1 Cl1 177.75(11) . . ?
C1 Pd1 Cl1 177.20(12) . 3_655 ?
N1 Pd1 Cl1 93.87(9) . 3_655 ?
Cl1 Pd1 Cl1 86.44(4) . 3_655 ?
Pd1 Cl1 Pd1 93.56(4) . 3_655 ?
C2 C1 C6 117.4(3) . . ?
C2 C1 Pd1 125.8(3) . . ?
C6 C1 Pd1 116.7(3) . . ?
C3 C2 C1 120.6(4) . . ?
C3 C2 H2 119.7 . . ?
C1 C2 H2 119.7 . . ?
C2 C3 C4 121.2(4) . . ?
C2 C3 H3 119.4 . . ?
C4 C3 H3 119.4 . . ?
C5 C4 C3 119.5(4) . . ?
C5 C4 H4 120.3 . . ?
C3 C4 H4 120.3 . . ?
C4 C5 C6 119.2(4) . . ?
C4 C5 H5 120.4 . . ?
C6 C5 H5 120.4 . . ?
C5 C6 C1 122.0(4) . . ?
C5 C6 P1 124.6(3) . . ?
C1 C6 P1 113.3(3) . . ?
N1 P1 C6 101.79(17) . . ?
N1 P1 C13 112.75(19) . . ?
C6 P1 C13 112.64(18) . . ?
N1 P1 C7 116.3(2) . . ?
C6 P1 C7 106.17(18) . . ?
C13 P1 C7 107.07(19) . . ?
C8 C7 C12 119.4(4) . . ?
C8 C7 P1 119.9(4) . . ?
C12 C7 P1 120.3(3) . . ?
C9 C8 C7 119.3(5) . . ?
C9 C8 H8 120.3 . . ?
C7 C8 H8 120.3 . . ?
C10 C9 C8 120.6(6) . . ?
C10 C9 H9 119.7 . . ?
C8 C9 H9 119.7 . . ?
C11 C10 C9 120.5(5) . . ?
C11 C10 H10 119.7 . . ?
C9 C10 H10 119.7 . . ?
C10 C11 C12 119.6(6) . . ?
C10 C11 H11 120.2 . . ?
C12 C11 H11 120.2 . . ?
C11 C12 C7 120.5(5) . . ?
C11 C12 H12 119.8 . . ?
C7 C12 H12 119.8 . . ?
C14 C13 C18 119.7(4) . . ?
C14 C13 P1 122.1(3) . . ?
C18 C13 P1 118.1(3) . . ?
C13 C14 C15 119.4(4) . . ?
C13 C14 H14 120.3 . . ?
C15 C14 H14 120.3 . . ?
C16 C15 C14 120.3(5) . . ?
C16 C15 H15 119.9 . . ?
C14 C15 H15 119.9 . . ?
C15 C16 C17 120.7(5) . . ?
C15 C16 H16 119.6 . . ?
C17 C16 H16 119.6 . . ?
C16 C17 C18 119.8(5) . . ?
C16 C17 H17 120.1 . . ?
C18 C17 H17 120.1 . . ?
C17 C18 C13 120.1(4) . . ?
C17 C18 H18 120.0 . . ?
C13 C18 H18 120.0 . . ?
C19 N1 P1 124.3(3) . . ?
C19 N1 Pd1 122.5(2) . . ?
P1 N1 Pd1 111.33(18) . . ?
N1 C19 C20 111.2(3) . . ?
N1 C19 H19A 109.4 . . ?
C20 C19 H19A 109.4 . . ?
N1 C19 H19B 109.4 . . ?
C20 C19 H19B 109.4 . . ?
H19A C19 H19B 108.0 . . ?
O1 C20 O2 124.1(4) . . ?
O1 C20 C19 126.5(4) . . ?
O2 C20 C19 109.4(4) . . ?
C20 O2 C21 115.3(4) . . ?
O2 C21 H21A 109.5 . . ?
O2 C21 H21B 109.5 . . ?
H21A C21 H21B 109.5 . . ?
O2 C21 H21C 109.5 . . ?
H21A C21 H21C 109.5 . . ?
H21B C21 H21C 109.5 . . ?
Cl3A C22 Cl2A 122.4(5) . . ?
Cl3A C22 Cl4 111.2(5) . . ?
Cl2A C22 Cl4 82.8(3) . . ?
Cl3A C22 Cl2 58.4(4) . . ?
Cl2A C22 Cl2 162.9(4) . . ?
Cl4 C22 Cl2 113.5(3) . . ?
Cl3A C22 Cl4A 112.4(4) . . ?
Cl2A C22 Cl4A 108.3(4) . . ?
Cl2 C22 Cl4A 85.0(4) . . ?
Cl3A C22 Cl3 50.0(4) . . ?
Cl2A C22 Cl3 72.4(3) . . ?
Cl4 C22 Cl3 108.0(3) . . ?
Cl2 C22 Cl3 105.7(3) . . ?
Cl4A C22 Cl3 136.6(5) . . ?
Cl3A C22 H22 138.4 . . ?
Cl2A C22 H22 57.1 . . ?
Cl4 C22 H22 109.8 . . ?
Cl2 C22 H22 109.8 . . ?
Cl4A C22 H22 105.2 . . ?
Cl3 C22 H22 109.9 . . ?
Cl3A C22 H22A 104.3 . . ?
Cl2A C22 H22A 103.6 . . ?
Cl4 C22 H22A 132.9 . . ?
Cl2 C22 H22A 61.8 . . ?
Cl4A C22 H22A 103.8 . . ?
Cl3 C22 H22A 118.5 . . ?
H22 C22 H22A 48.2 . . ?

loop_
_geom_bond_atom_site_label_1
_geom_bond_atom_site_label_2
_geom_bond_distance
_geom_bond_site_symmetry_2
_geom_bond_publ_flag
Pd1 C1 1.976(4) . ?
Pd1 N1 2.028(3) . ?
Pd1 Cl1 2.3439(11) . ?
Pd1 Cl1 2.4464(11) 3_655 ?
Cl1 Pd1 2.4464(11) 3_655 ?
C1 C2 1.388(5) . ?
C1 C6 1.404(5) . ?
C2 C3 1.381(6) . ?
C2 H2 0.9300 . ?
C3 C4 1.385(6) . ?
C3 H3 0.9300 . ?
C4 C5 1.378(6) . ?
C4 H4 0.9300 . ?
C5 C6 1.389(5) . ?
C5 H5 0.9300 . ?
C6 P1 1.775(4) . ?
P1 N1 1.590(3) . ?
P1 C13 1.788(4) . ?
P1 C7 1.798(4) . ?
C7 C8 1.384(6) . ?
C7 C12 1.394(6) . ?
C8 C9 1.382(8) . ?
C8 H8 0.9300 . ?
C9 C10 1.371(9) . ?
C9 H9 0.9300 . ?
C10 C11 1.371(9) . ?
C10 H10 0.9300 . ?
C11 C12 1.374(7) . ?
C11 H11 0.9300 . ?
C12 H12 0.9300 . ?
C13 C14 1.386(6) . ?
C13 C18 1.386(6) . ?
C14 C15 1.390(6) . ?
C14 H14 0.9300 . ?
C15 C16 1.368(7) . ?
C15 H15 0.9300 . ?
C16 C17 1.368(8) . ?
C16 H16 0.9300 . ?
C17 C18 1.384(7) . ?
C17 H17 0.9300 . ?
C18 H18 0.9300 . ?
N1 C19 1.443(5) . ?
C19 C20 1.509(6) . ?
C19 H19A 0.9700 . ?
C19 H19B 0.9700 . ?
C20 O1 1.193(5) . ?
C20 O2 1.338(5) . ?
O2 C21 1.438(6) . ?
C21 H21A 0.9600 . ?
C21 H21B 0.9600 . ?
C21 H21C 0.9600 . ?
C22 Cl3A 1.639(6) . ?
C22 Cl2A 1.699(6) . ?
C22 Cl4 1.711(5) . ?
C22 Cl2 1.737(5) . ?
C22 Cl4A 1.809(6) . ?
C22 Cl3 1.837(5) . ?
C22 H22 0.9800 . ?
C22 H22A 0.9908 . ?
Cl2 H22A 1.5403 . ?
Cl2A H22 1.4272 . ?
